data_4311642
loop_
_publ_author_name
'Mi Hee Lim'
'Stephen J. Lippard'

_publ_section_title
;
 Fluorescence-Based Nitric Oxide Detection by Ruthenium Porphyrin
 Fluorophore Complexes
;
_journal_name_full 'Inorganic Chemistry'
_journal_page_first 6366
_journal_page_last 6370
_journal_paper_doi 10.1021/ic035418n
_journal_volume 43
_journal_year 2004
_chemical_formula_sum 'C62 H48 N7 O3.5 Ru S'
_chemical_formula_weight 1080.20
_chemical_name_systematic
; 
 ? 
;
_space_group_IT_number 14
_symmetry_cell_setting monoclinic
_symmetry_space_group_name_Hall '-P 2ybc'
_symmetry_space_group_name_H-M 'P 1 21/c 1'
_atom_sites_solution_hydrogens geom
_atom_sites_solution_primary direct
_atom_sites_solution_secondary difmap
_audit_creation_method SHELXL-97
_cell_angle_alpha 90.00
_cell_angle_beta 107.79(3)
_cell_angle_gamma 90.00
_cell_formula_units_Z 4
_cell_length_a 12.773(3)
_cell_length_b 20.264(4)
_cell_length_c 20.711(4)
_cell_measurement_reflns_used 9023
_cell_measurement_temperature 173(2)
_cell_measurement_theta_max 25.05
_cell_measurement_theta_min 1.95
_cell_volume 5104(2)
_computing_cell_refinement 'SAINT 5 (Bruker-AXS, 2003)'
_computing_data_collection 'SMART 5 (Bruker-AXS, 2003)'
_computing_data_reduction 'SAINT 5 (Bruker-AXS, 2003)'
_computing_structure_refinement 'SHELXL-97 (Sheldrick, 1997)'
_computing_structure_solution 'SHELXS-97 (Sheldrick, 1990)'
_diffrn_ambient_temperature 173(2)
_diffrn_measured_fraction_theta_full 0.997
_diffrn_measured_fraction_theta_max 0.997
_diffrn_measurement_device_type 'Bruker Smart APEX CCD'
_diffrn_measurement_method '\w scans'
_diffrn_radiation_monochromator graphite
_diffrn_radiation_source 'fine-focus sealed tube'
_diffrn_radiation_type MoK\a
_diffrn_radiation_wavelength 0.71073
_diffrn_reflns_av_R_equivalents 0.0403
_diffrn_reflns_av_sigmaI/netI 0.0330
_diffrn_reflns_limit_h_max 14
_diffrn_reflns_limit_h_min -15
_diffrn_reflns_limit_k_max 24
_diffrn_reflns_limit_k_min 0
_diffrn_reflns_limit_l_max 24
_diffrn_reflns_limit_l_min 0
_diffrn_reflns_number 37390
_diffrn_reflns_theta_full 25.05
_diffrn_reflns_theta_max 25.05
_diffrn_reflns_theta_min 1.95
_exptl_absorpt_coefficient_mu 0.405
_exptl_absorpt_correction_T_max 0.9761
_exptl_absorpt_correction_T_min 0.9418
_exptl_absorpt_correction_type multi-scan
_exptl_absorpt_process_details sadabs
_exptl_crystal_colour purple
_exptl_crystal_density_diffrn 1.406
_exptl_crystal_density_method 'not measured'
_exptl_crystal_description block
_exptl_crystal_F_000 2228
_exptl_crystal_size_max 0.15
_exptl_crystal_size_mid 0.08
_exptl_crystal_size_min 0.06
_refine_diff_density_max 1.570
_refine_diff_density_min -0.557
_refine_diff_density_rms 0.098
_refine_ls_extinction_method none
_refine_ls_goodness_of_fit_ref 1.099
_refine_ls_hydrogen_treatment mixed
_refine_ls_matrix_type full
_refine_ls_number_parameters 694
_refine_ls_number_reflns 9023
_refine_ls_number_restraints 57
_refine_ls_restrained_S_all 1.097
_refine_ls_R_factor_all 0.0636
_refine_ls_R_factor_gt 0.0514
_refine_ls_shift/su_max 0.001
_refine_ls_shift/su_mean 0.000
_refine_ls_structure_factor_coef Fsqd
_refine_ls_weighting_details 'calc w=1/[\s^2^(Fo^2^)+(0.0627P)^2^+6.5386P] where P=(Fo^2^+2Fc^2^)/3'
_refine_ls_weighting_scheme calc
_refine_ls_wR_factor_gt 0.1224
_refine_ls_wR_factor_ref 0.1293
_reflns_number_gt 7564
_reflns_number_total 9023
_reflns_threshold_expression >2sigma(I)
_cod_data_source_file ic035418nsi20040901_032945.cif
_cod_data_source_block 1
_cod_original_cell_volume 5104.3(18)
_cod_original_formula_sum 'C62 H48 N7 O3.50 Ru S'
_cod_database_code 4311642

loop_
_symmetry_equiv_pos_as_xyz
'x, y, z'
'-x, y+1/2, -z+1/2'
'-x, -y, -z'
'x, -y-1/2, z-1/2'

loop_
_atom_site_label
_atom_site_type_symbol
_atom_site_fract_x
_atom_site_fract_y
_atom_site_fract_z
_atom_site_U_iso_or_equiv
_atom_site_adp_type
_atom_site_occupancy
_atom_site_symmetry_multiplicity
_atom_site_calc_flag
_atom_site_refinement_flags
_atom_site_disorder_assembly
_atom_site_disorder_group
Ru1 Ru 0.56177(2) 0.852011(14) 0.231705(13) 0.02282(10) Uani 1 1 d . . .
S1 S 0.69217(9) 1.11817(6) 0.18039(6) 0.0430(3) Uani 1 1 d . . .
O1 O 0.5275(3) 0.70673(15) 0.22301(16) 0.0536(8) Uani 1 1 d . . .
O2 O 0.7160(3) 1.08618(17) 0.12530(15) 0.0546(8) Uani 1 1 d . . .
O3 O 0.6196(3) 1.17228(16) 0.17000(17) 0.0572(9) Uani 1 1 d . . .
N1 N 0.6514(2) 0.84620(14) 0.33254(14) 0.0261(6) Uani 1 1 d . . .
N2 N 0.4206(2) 0.86568(14) 0.25737(14) 0.0248(6) Uani 1 1 d . . .
N3 N 0.4751(2) 0.86644(14) 0.13195(14) 0.0249(6) Uani 1 1 d . . .
N4 N 0.7047(2) 0.84508(14) 0.20614(15) 0.0251(6) Uani 1 1 d . . .
N5 N 0.5854(2) 0.95794(15) 0.23791(15) 0.0290(7) Uani 1 1 d . . .
N6 N 0.6349(3) 1.05751(16) 0.21558(17) 0.0371(8) Uani 1 1 d . . .
N7 N 1.2075(3) 1.1130(2) 0.3629(2) 0.0531(10) Uani 1 1 d . . .
C1 C 0.7625(3) 0.83502(17) 0.35837(18) 0.0277(8) Uani 1 1 d . . .
C2 C 0.7927(3) 0.8336(2) 0.43132(19) 0.0339(9) Uani 1 1 d . . .
H2 H 0.8642 0.8265 0.4618 0.041 Uiso 1 1 calc R . .
C3 C 0.7002(3) 0.84416(19) 0.44803(19) 0.0341(9) Uani 1 1 d . . .
H3 H 0.6950 0.8469 0.4927 0.041 Uiso 1 1 calc R . .
C4 C 0.6106(3) 0.85062(18) 0.38622(18) 0.0279(8) Uani 1 1 d . . .
C5 C 0.4995(3) 0.85819(18) 0.38200(18) 0.0289(8) Uani 1 1 d . . .
C6 C 0.4122(3) 0.86410(17) 0.32173(18) 0.0274(8) Uani 1 1 d . . .
C7 C 0.2969(3) 0.86844(19) 0.31750(19) 0.0320(8) Uani 1 1 d . . .
H7 H 0.2676 0.8675 0.3545 0.038 Uiso 1 1 calc R . .
C8 C 0.2391(3) 0.87405(19) 0.25112(19) 0.0320(8) Uani 1 1 d . . .
H8 H 0.1615 0.8781 0.2330 0.038 Uiso 1 1 calc R . .
C9 C 0.3161(3) 0.87273(18) 0.21288(18) 0.0283(8) Uani 1 1 d . . .
C10 C 0.2881(3) 0.87747(18) 0.14244(18) 0.0290(8) Uani 1 1 d . . .
C11 C 0.3625(3) 0.87446(18) 0.10529(18) 0.0286(8) Uani 1 1 d . . .
C12 C 0.3351(3) 0.8830(2) 0.03298(18) 0.0330(8) Uani 1 1 d . . .
H12 H 0.2635 0.8894 0.0022 0.040 Uiso 1 1 calc R . .
C13 C 0.4291(3) 0.88036(19) 0.01719(18) 0.0314(8) Uani 1 1 d . . .
H13 H 0.4362 0.8844 -0.0270 0.038 Uiso 1 1 calc R . .
C14 C 0.5175(3) 0.87026(17) 0.07886(18) 0.0270(8) Uani 1 1 d . . .
C15 C 0.6291(3) 0.86512(17) 0.08305(18) 0.0271(8) Uani 1 1 d . . .
C16 C 0.7149(3) 0.85189(17) 0.14225(18) 0.0270(7) Uani 1 1 d . . .
C17 C 0.8290(3) 0.84440(18) 0.14697(19) 0.0309(8) Uani 1 1 d . . .
H17 H 0.8592 0.8476 0.1105 0.037 Uiso 1 1 calc R . .
C18 C 0.8853(3) 0.83200(18) 0.21223(19) 0.0307(8) Uani 1 1 d . . .
H18 H 0.9621 0.8241 0.2301 0.037 Uiso 1 1 calc R . .
C19 C 0.8072(3) 0.83289(17) 0.24997(18) 0.0269(8) Uani 1 1 d . . .
C20 C 0.8346(3) 0.82600(19) 0.32020(18) 0.0304(8) Uani 1 1 d . . .
C21 C 0.4700(3) 0.85872(19) 0.44644(18) 0.0295(8) Uani 1 1 d . . .
C22 C 0.4717(3) 0.8019(2) 0.4831(2) 0.0385(9) Uani 1 1 d . . .
H22 H 0.4938 0.7615 0.4678 0.046 Uiso 1 1 calc R . .
C23 C 0.4416(3) 0.8027(2) 0.5418(2) 0.0423(10) Uani 1 1 d . . .
H23 H 0.4425 0.7630 0.5664 0.051 Uiso 1 1 calc R . .
C24 C 0.4104(3) 0.8607(2) 0.5643(2) 0.0428(10) Uani 1 1 d . . .
H24 H 0.3902 0.8613 0.6048 0.051 Uiso 1 1 calc R . .
C25 C 0.4083(3) 0.9180(2) 0.5289(2) 0.0409(10) Uani 1 1 d . . .
H25 H 0.3861 0.9581 0.5445 0.049 Uiso 1 1 calc R . .
C26 C 0.4387(3) 0.9170(2) 0.47016(19) 0.0358(9) Uani 1 1 d . . .
H26 H 0.4381 0.9569 0.4459 0.043 Uiso 1 1 calc R . .
C27 C 0.1699(3) 0.8894(2) 0.10347(18) 0.0325(9) Uani 1 1 d . . .
C28 C 0.1107(3) 0.8446(2) 0.0560(2) 0.0424(10) Uani 1 1 d . . .
H28 H 0.1443 0.8045 0.0489 0.051 Uiso 1 1 calc R . .
C29 C 0.0021(4) 0.8576(3) 0.0185(2) 0.0531(13) Uani 1 1 d . . .
H29 H -0.0378 0.8266 -0.0142 0.064 Uiso 1 1 calc R . .
C30 C -0.0469(4) 0.9146(3) 0.0286(2) 0.0543(13) Uani 1 1 d . . .
H30 H -0.1210 0.9232 0.0028 0.065 Uiso 1 1 calc R . .
C31 C 0.0096(4) 0.9593(3) 0.0755(2) 0.0538(13) Uani 1 1 d . . .
H31 H -0.0253 0.9989 0.0826 0.065 Uiso 1 1 calc R . .
C32 C 0.1185(3) 0.9471(2) 0.1131(2) 0.0421(10) Uani 1 1 d . . .
H32 H 0.1577 0.9785 0.1456 0.050 Uiso 1 1 calc R . .
C33 C 0.6538(3) 0.87549(19) 0.01778(19) 0.0310(8) Uani 1 1 d . . .
C34 C 0.6864(3) 0.8234(2) -0.01528(19) 0.0339(9) Uani 1 1 d . . .
H34 H 0.7005 0.7813 0.0058 0.041 Uiso 1 1 calc R . .
C35 C 0.6983(4) 0.8326(2) -0.0788(2) 0.0428(10) Uani 1 1 d . . .
H35 H 0.7203 0.7966 -0.1011 0.051 Uiso 1 1 calc R . .
C36 C 0.6785(3) 0.8930(2) -0.1100(2) 0.0430(10) Uani 1 1 d . . .
H36 H 0.6854 0.8987 -0.1541 0.052 Uiso 1 1 calc R . .
C37 C 0.6489(3) 0.9449(2) -0.0774(2) 0.0400(9) Uani 1 1 d . . .
H37 H 0.6364 0.9871 -0.0985 0.048 Uiso 1 1 calc R . .
C38 C 0.6371(3) 0.9364(2) -0.01339(19) 0.0355(9) Uani 1 1 d . . .
H38 H 0.6173 0.9730 0.0091 0.043 Uiso 1 1 calc R . .
C39 C 0.9504(3) 0.8049(2) 0.35714(19) 0.0364(9) Uani 1 1 d . . .
C40 C 0.9830(4) 0.7412(2) 0.3500(2) 0.0465(11) Uani 1 1 d . . .
H40 H 0.9320 0.7115 0.3214 0.056 Uiso 1 1 calc R . .
C41 C 1.0884(4) 0.7197(3) 0.3835(2) 0.0607(14) Uani 1 1 d . . .
H41 H 1.1091 0.6756 0.3778 0.073 Uiso 1 1 calc R . .
C42 C 1.1620(4) 0.7615(3) 0.4244(3) 0.0662(16) Uani 1 1 d . . .
H42 H 1.2343 0.7466 0.4474 0.079 Uiso 1 1 calc R . .
C43 C 1.1331(4) 0.8241(3) 0.4327(2) 0.0632(15) Uani 1 1 d . . .
H43 H 1.1854 0.8529 0.4617 0.076 Uiso 1 1 calc R . .
C44 C 1.0263(4) 0.8475(3) 0.3990(2) 0.0513(11) Uani 1 1 d . . .
H44 H 1.0067 0.8917 0.4049 0.062 Uiso 1 1 calc R . .
C45 C 0.5408(3) 0.76239(19) 0.22594(18) 0.0301(8) Uani 1 1 d . . .
C46 C 0.6369(3) 0.99180(19) 0.2030(2) 0.0367(9) Uani 1 1 d . . .
H46 H 0.6713 0.9728 0.1727 0.044 Uiso 1 1 calc R . .
C47 C 0.5469(3) 1.0041(2) 0.2730(2) 0.0405(10) Uani 1 1 d . . .
H47 H 0.5046 0.9942 0.3024 0.049 Uiso 1 1 calc R . .
C48 C 0.5766(4) 1.0649(2) 0.2606(2) 0.0415(10) Uani 1 1 d . . .
H48 H 0.5605 1.1051 0.2793 0.050 Uiso 1 1 calc R . .
C49 C 0.8149(3) 1.1389(2) 0.2445(2) 0.0404(10) Uani 1 1 d . . .
C50 C 0.8146(4) 1.1971(2) 0.2759(2) 0.0489(11) Uani 1 1 d . . .
H50 H 0.7497 1.2232 0.2650 0.059 Uiso 1 1 calc R . .
C51 C 0.9109(4) 1.2190(2) 0.3250(3) 0.0509(12) Uani 1 1 d . . .
H51 H 0.9104 1.2595 0.3480 0.061 Uiso 1 1 calc R . .
C52 C 1.0045(4) 1.1826(2) 0.3397(2) 0.0473(11) Uani 1 1 d . . .
H52 H 1.0685 1.1979 0.3734 0.057 Uiso 1 1 calc R . .
C53 C 1.1086(4) 1.0845(2) 0.3199(2) 0.0477(11) Uani 1 1 d . . .
C54 C 1.1045(4) 1.0227(2) 0.2941(3) 0.0586(13) Uani 1 1 d . . .
H54 H 1.1689 0.9961 0.3058 0.070 Uiso 1 1 calc R . .
C55 C 1.0063(4) 0.9976(2) 0.2504(3) 0.0611(14) Uani 1 1 d . . .
H55 H 1.0051 0.9538 0.2340 0.073 Uiso 1 1 calc R . .
C56 C 0.9128(4) 1.0338(2) 0.2307(2) 0.0483(11) Uani 1 1 d . . .
H56 H 0.8490 1.0165 0.1984 0.058 Uiso 1 1 calc R . .
C57 C 1.0086(3) 1.1226(2) 0.3058(2) 0.0415(10) Uani 1 1 d . . .
C58 C 0.9104(3) 1.0974(2) 0.2583(2) 0.0392(9) Uani 1 1 d . . .
C59 C 1.2500(4) 1.1667(3) 0.3320(3) 0.0642(14) Uani 1 1 d . . .
H59A H 1.2781 1.1493 0.2963 0.096 Uiso 1 1 calc R . .
H59B H 1.3096 1.1889 0.3665 0.096 Uiso 1 1 calc R . .
H59C H 1.1909 1.1984 0.3121 0.096 Uiso 1 1 calc R . .
C60 C 1.2955(4) 1.0660(3) 0.3929(3) 0.0729(16) Uani 1 1 d . . .
H60A H 1.2671 1.0304 0.4148 0.109 Uiso 1 1 calc R . .
H60B H 1.3556 1.0886 0.4267 0.109 Uiso 1 1 calc R . .
H60C H 1.3228 1.0476 0.3574 0.109 Uiso 1 1 calc R . .
O4 O 1.0000 0.0000 0.5000 0.094(2) Uani 1 2 d SDU . .
C61 C 0.8884(9) 0.0072(7) 0.4776(7) 0.081(4) Uani 0.493(11) 1 d PDU A 1
H61A H 0.8678 0.0422 0.5049 0.097 Uiso 0.493(11) 1 calc PR A 1
H61B H 0.8545 -0.0345 0.4863 0.097 Uiso 0.493(11) 1 calc PR A 1
C62 C 0.844(3) 0.023(2) 0.4093(13) 0.121(9) Uani 0.493(11) 1 d PDU A 1
H62A H 0.7636 0.0278 0.3983 0.182 Uiso 0.493(11) 1 calc PR A 1
H62B H 0.8604 -0.0118 0.3814 0.182 Uiso 0.493(11) 1 calc PR A 1
H62C H 0.8750 0.0650 0.4001 0.182 Uiso 0.493(11) 1 calc PR A 1
C61A C 0.9582(11) 0.0312(7) 0.4367(6) 0.083(4) Uani 0.507(11) 1 d PDU A 2
H61C H 0.9963 0.0741 0.4398 0.100 Uiso 0.507(11) 1 calc PR A 2
H61D H 0.9807 0.0042 0.4033 0.100 Uiso 0.507(11) 1 calc PR A 2
C62A C 0.8476(19) 0.043(2) 0.4096(11) 0.135(12) Uani 0.507(11) 1 d PDU A 2
H62D H 0.8335 0.0647 0.3654 0.203 Uiso 0.507(11) 1 calc PR A 2
H62E H 0.8231 0.0720 0.4401 0.203 Uiso 0.507(11) 1 calc PR A 2
H62F H 0.8072 0.0014 0.4039 0.203 Uiso 0.507(11) 1 calc PR A 2

loop_
_atom_site_aniso_label
_atom_site_aniso_U_11
_atom_site_aniso_U_22
_atom_site_aniso_U_33
_atom_site_aniso_U_23
_atom_site_aniso_U_13
_atom_site_aniso_U_12
Ru1 0.01986(16) 0.02746(17) 0.02148(16) 0.00108(12) 0.00683(11) -0.00038(11)
S1 0.0392(6) 0.0423(6) 0.0430(6) 0.0100(5) 0.0056(5) -0.0053(5)
O1 0.075(2) 0.0321(18) 0.061(2) -0.0034(14) 0.0300(18) -0.0104(15)
O2 0.058(2) 0.070(2) 0.0349(16) 0.0018(15) 0.0132(15) -0.0162(17)
O3 0.0475(19) 0.0466(18) 0.067(2) 0.0204(16) 0.0020(16) 0.0074(15)
N1 0.0217(15) 0.0330(16) 0.0236(15) 0.0003(13) 0.0069(12) 0.0007(12)
N2 0.0239(15) 0.0280(16) 0.0234(15) 0.0013(12) 0.0084(12) -0.0004(12)
N3 0.0230(15) 0.0293(16) 0.0223(15) 0.0008(12) 0.0070(12) -0.0022(12)
N4 0.0214(15) 0.0273(15) 0.0272(16) 0.0014(12) 0.0082(12) -0.0003(12)
N5 0.0263(16) 0.0286(16) 0.0305(16) -0.0002(13) 0.0065(13) 0.0026(12)
N6 0.0339(18) 0.0329(18) 0.0435(19) 0.0019(15) 0.0104(15) -0.0038(14)
N7 0.040(2) 0.055(2) 0.055(2) -0.0037(19) 0.0002(18) 0.0051(18)
C1 0.0235(18) 0.0316(19) 0.0269(19) 0.0009(15) 0.0059(15) -0.0007(14)
C2 0.0259(19) 0.045(2) 0.028(2) 0.0038(17) 0.0044(16) -0.0002(16)
C3 0.033(2) 0.045(2) 0.0235(18) 0.0018(17) 0.0083(16) 0.0007(17)
C4 0.0270(18) 0.0328(19) 0.0231(17) 0.0005(15) 0.0062(14) -0.0006(15)
C5 0.031(2) 0.0301(19) 0.0269(19) -0.0002(15) 0.0117(16) 0.0004(15)
C6 0.0260(19) 0.0298(19) 0.0280(19) 0.0008(15) 0.0105(15) 0.0003(14)
C7 0.029(2) 0.039(2) 0.032(2) -0.0019(16) 0.0163(16) 0.0029(16)
C8 0.0226(18) 0.041(2) 0.032(2) 0.0021(17) 0.0082(16) 0.0010(16)
C9 0.0228(18) 0.0314(19) 0.0306(19) 0.0011(15) 0.0078(15) -0.0018(14)
C10 0.0252(19) 0.0318(19) 0.0298(19) 0.0037(16) 0.0082(15) -0.0021(15)
C11 0.0254(19) 0.0322(19) 0.0276(19) 0.0016(15) 0.0070(15) -0.0022(15)
C12 0.0251(19) 0.045(2) 0.0248(19) 0.0029(17) 0.0019(15) -0.0015(16)
C13 0.031(2) 0.040(2) 0.0234(18) 0.0041(16) 0.0083(15) 0.0003(16)
C14 0.0294(19) 0.0260(18) 0.0261(18) 0.0020(14) 0.0092(15) -0.0004(14)
C15 0.0284(19) 0.0260(18) 0.0280(19) -0.0002(14) 0.0104(15) -0.0006(14)
C16 0.0288(19) 0.0266(18) 0.0277(18) 0.0014(15) 0.0119(15) 0.0021(15)
C17 0.0284(19) 0.036(2) 0.030(2) 0.0060(16) 0.0120(16) 0.0021(16)
C18 0.0227(18) 0.036(2) 0.035(2) 0.0030(16) 0.0116(16) 0.0016(15)
C19 0.0225(18) 0.0289(19) 0.0297(19) 0.0003(15) 0.0085(15) 0.0007(14)
C20 0.0247(19) 0.037(2) 0.030(2) 0.0020(16) 0.0084(16) -0.0006(15)
C21 0.0219(18) 0.041(2) 0.0248(18) 0.0026(16) 0.0061(15) 0.0006(15)
C22 0.038(2) 0.044(2) 0.035(2) 0.0008(18) 0.0135(18) 0.0055(18)
C23 0.042(2) 0.050(3) 0.036(2) 0.0109(19) 0.0138(19) 0.003(2)
C24 0.036(2) 0.068(3) 0.026(2) -0.001(2) 0.0114(17) 0.004(2)
C25 0.038(2) 0.050(3) 0.036(2) -0.0104(19) 0.0125(18) 0.0048(19)
C26 0.033(2) 0.044(2) 0.030(2) -0.0022(17) 0.0096(17) 0.0021(17)
C27 0.0244(19) 0.051(2) 0.0246(19) 0.0095(17) 0.0106(15) -0.0005(17)
C28 0.033(2) 0.063(3) 0.031(2) 0.001(2) 0.0098(17) -0.009(2)
C29 0.032(2) 0.092(4) 0.034(2) 0.005(2) 0.0070(19) -0.018(2)
C30 0.025(2) 0.096(4) 0.039(3) 0.023(3) 0.0061(19) -0.003(2)
C31 0.037(2) 0.073(3) 0.056(3) 0.030(3) 0.020(2) 0.014(2)
C32 0.032(2) 0.055(3) 0.040(2) 0.013(2) 0.0129(18) 0.0024(19)
C33 0.0225(18) 0.041(2) 0.030(2) 0.0036(17) 0.0080(15) -0.0031(15)
C34 0.037(2) 0.036(2) 0.031(2) -0.0011(17) 0.0123(17) -0.0019(17)
C35 0.048(3) 0.049(3) 0.035(2) -0.0090(19) 0.0175(19) -0.003(2)
C36 0.040(2) 0.063(3) 0.027(2) 0.006(2) 0.0123(18) -0.003(2)
C37 0.040(2) 0.044(2) 0.037(2) 0.0141(19) 0.0130(18) 0.0010(18)
C38 0.035(2) 0.040(2) 0.035(2) 0.0042(18) 0.0138(17) 0.0036(17)
C39 0.0235(19) 0.059(3) 0.027(2) 0.0054(18) 0.0092(16) -0.0008(18)
C40 0.039(2) 0.063(3) 0.037(2) 0.007(2) 0.0115(19) 0.014(2)
C41 0.046(3) 0.091(4) 0.047(3) 0.021(3) 0.018(2) 0.031(3)
C42 0.031(3) 0.116(5) 0.052(3) 0.029(3) 0.014(2) 0.017(3)
C43 0.030(2) 0.109(5) 0.045(3) 0.008(3) 0.002(2) -0.017(3)
C44 0.037(2) 0.069(3) 0.046(3) -0.001(2) 0.009(2) -0.006(2)
C45 0.033(2) 0.033(2) 0.0262(19) 0.0013(15) 0.0122(16) -0.0026(16)
C46 0.034(2) 0.034(2) 0.045(2) -0.0027(18) 0.0162(18) -0.0026(17)
C47 0.049(2) 0.038(2) 0.042(2) -0.0004(19) 0.025(2) 0.0023(19)
C48 0.052(3) 0.034(2) 0.040(2) -0.0079(18) 0.017(2) 0.0006(19)
C49 0.035(2) 0.036(2) 0.048(2) 0.0066(19) 0.0084(19) -0.0036(17)
C50 0.043(3) 0.042(3) 0.062(3) -0.001(2) 0.015(2) 0.005(2)
C51 0.048(3) 0.038(2) 0.067(3) -0.016(2) 0.019(2) -0.003(2)
C52 0.042(2) 0.044(3) 0.052(3) -0.010(2) 0.009(2) -0.006(2)
C53 0.040(2) 0.044(3) 0.055(3) -0.002(2) 0.008(2) 0.005(2)
C54 0.043(3) 0.048(3) 0.078(4) -0.009(3) 0.009(2) 0.007(2)
C55 0.045(3) 0.046(3) 0.088(4) -0.021(3) 0.014(3) 0.000(2)
C56 0.043(2) 0.044(3) 0.056(3) -0.015(2) 0.013(2) -0.007(2)
C57 0.040(2) 0.040(2) 0.041(2) -0.0009(19) 0.0082(19) 0.0014(18)
C58 0.036(2) 0.039(2) 0.041(2) 0.0026(18) 0.0092(18) -0.0029(17)
C59 0.045(3) 0.059(3) 0.084(4) -0.002(3) 0.013(3) -0.011(2)
C60 0.051(3) 0.083(4) 0.068(4) -0.009(3) -0.004(3) 0.020(3)
O4 0.076(4) 0.118(5) 0.100(4) 0.049(4) 0.044(3) 0.029(4)
C61 0.073(7) 0.080(8) 0.092(8) -0.001(7) 0.028(6) 0.008(6)
C62 0.123(15) 0.115(16) 0.115(12) 0.030(12) 0.019(11) 0.066(13)
C61A 0.095(8) 0.082(8) 0.083(8) 0.023(6) 0.041(7) 0.014(7)
C62A 0.115(11) 0.22(3) 0.098(12) 0.079(15) 0.068(9) 0.091(16)

loop_
_atom_type_symbol
_atom_type_description
_atom_type_scat_dispersion_real
_atom_type_scat_dispersion_imag
_atom_type_scat_source
C C 0.0033 0.0016 'International Tables Vol C Tables 4.2.6.8 and 6.1.1.4'
H H 0.0000 0.0000 'International Tables Vol C Tables 4.2.6.8 and 6.1.1.4'
N N 0.0061 0.0033 'International Tables Vol C Tables 4.2.6.8 and 6.1.1.4'
O O 0.0106 0.0060 'International Tables Vol C Tables 4.2.6.8 and 6.1.1.4'
S S 0.1246 0.1234 'International Tables Vol C Tables 4.2.6.8 and 6.1.1.4'
Ru Ru -1.2594 0.8363 'International Tables Vol C Tables 4.2.6.8 and 6.1.1.4'

loop_
_geom_angle_atom_site_label_1
_geom_angle_atom_site_label_2
_geom_angle_atom_site_label_3
_geom_angle
_geom_angle_site_symmetry_1
_geom_angle_site_symmetry_3
_geom_angle_publ_flag
C45 Ru1 N3 93.02(14) . . y
C45 Ru1 N2 91.61(14) . . y
N3 Ru1 N2 89.70(11) . . y
C45 Ru1 N4 92.25(14) . . y
N3 Ru1 N4 89.94(12) . . y
N2 Ru1 N4 176.14(11) . . y
C45 Ru1 N1 91.97(14) . . y
N3 Ru1 N1 175.01(11) . . y
N2 Ru1 N1 90.32(11) . . y
N4 Ru1 N1 89.70(12) . . y
C45 Ru1 N5 179.58(15) . . y
N3 Ru1 N5 86.61(11) . . y
N2 Ru1 N5 88.20(11) . . y
N4 Ru1 N5 87.94(11) . . y
N1 Ru1 N5 88.41(11) . . y
O3 S1 O2 121.6(2) . . ?
O3 S1 N6 106.16(19) . . ?
O2 S1 N6 103.84(18) . . ?
O3 S1 C49 108.7(2) . . ?
O2 S1 C49 110.7(2) . . ?
N6 S1 C49 104.32(18) . . ?
C4 N1 C1 107.4(3) . . ?
C4 N1 Ru1 126.1(2) . . ?
C1 N1 Ru1 126.4(2) . . ?
C6 N2 C9 107.8(3) . . ?
C6 N2 Ru1 125.9(2) . . ?
C9 N2 Ru1 126.2(2) . . ?
C14 N3 C11 106.9(3) . . ?
C14 N3 Ru1 126.5(2) . . ?
C11 N3 Ru1 126.6(2) . . ?
C19 N4 C16 107.6(3) . . ?
C19 N4 Ru1 125.9(2) . . ?
C16 N4 Ru1 126.4(2) . . ?
C46 N5 C47 105.0(3) . . ?
C46 N5 Ru1 124.8(3) . . ?
C47 N5 Ru1 130.1(3) . . ?
C46 N6 C48 106.5(3) . . ?
C46 N6 S1 126.1(3) . . ?
C48 N6 S1 127.3(3) . . ?
C53 N7 C59 114.1(4) . . ?
C53 N7 C60 115.0(4) . . ?
C59 N7 C60 109.6(4) . . ?
N1 C1 C20 125.6(3) . . ?
N1 C1 C2 109.0(3) . . ?
C20 C1 C2 125.4(3) . . ?
C3 C2 C1 107.0(3) . . ?
C2 C3 C4 107.9(3) . . ?
N1 C4 C5 125.9(3) . . ?
N1 C4 C3 108.7(3) . . ?
C5 C4 C3 125.4(3) . . ?
C6 C5 C4 125.4(3) . . ?
C6 C5 C21 116.5(3) . . ?
C4 C5 C21 118.1(3) . . ?
N2 C6 C5 126.2(3) . . ?
N2 C6 C7 108.7(3) . . ?
C5 C6 C7 125.2(3) . . ?
C8 C7 C6 107.2(3) . . ?
C7 C8 C9 107.7(3) . . ?
N2 C9 C10 126.3(3) . . ?
N2 C9 C8 108.6(3) . . ?
C10 C9 C8 125.0(3) . . ?
C11 C10 C9 125.0(3) . . ?
C11 C10 C27 117.0(3) . . ?
C9 C10 C27 117.9(3) . . ?
N3 C11 C10 125.8(3) . . ?
N3 C11 C12 108.8(3) . . ?
C10 C11 C12 125.3(3) . . ?
C13 C12 C11 107.3(3) . . ?
C12 C13 C14 107.9(3) . . ?
N3 C14 C15 126.1(3) . . ?
N3 C14 C13 109.1(3) . . ?
C15 C14 C13 124.8(3) . . ?
C16 C15 C14 125.2(3) . . ?
C16 C15 C33 119.7(3) . . ?
C14 C15 C33 115.1(3) . . ?
N4 C16 C15 125.7(3) . . ?
N4 C16 C17 108.4(3) . . ?
C15 C16 C17 125.9(3) . . ?
C18 C17 C16 107.9(3) . . ?
C17 C18 C19 107.2(3) . . ?
N4 C19 C20 126.4(3) . . ?
N4 C19 C18 108.8(3) . . ?
C20 C19 C18 124.6(3) . . ?
C19 C20 C1 125.3(3) . . ?
C19 C20 C39 116.9(3) . . ?
C1 C20 C39 117.7(3) . . ?
C22 C21 C26 118.4(4) . . ?
C22 C21 C5 121.5(3) . . ?
C26 C21 C5 120.1(3) . . ?
C21 C22 C23 120.9(4) . . ?
C24 C23 C22 119.8(4) . . ?
C25 C24 C23 120.4(4) . . ?
C24 C25 C26 119.7(4) . . ?
C25 C26 C21 120.8(4) . . ?
C28 C27 C32 118.5(4) . . ?
C28 C27 C10 121.3(4) . . ?
C32 C27 C10 120.2(4) . . ?
C27 C28 C29 120.5(5) . . ?
C30 C29 C28 120.2(5) . . ?
C29 C30 C31 120.4(4) . . ?
C30 C31 C32 120.0(5) . . ?
C27 C32 C31 120.4(4) . . ?
C38 C33 C34 118.4(4) . . ?
C38 C33 C15 120.3(3) . . ?
C34 C33 C15 121.1(3) . . ?
C35 C34 C33 120.3(4) . . ?
C36 C35 C34 120.7(4) . . ?
C37 C36 C35 119.6(4) . . ?
C36 C37 C38 120.2(4) . . ?
C33 C38 C37 120.8(4) . . ?
C40 C39 C44 118.3(4) . . ?
C40 C39 C20 119.6(4) . . ?
C44 C39 C20 122.1(4) . . ?
C39 C40 C41 121.3(5) . . ?
C42 C41 C40 120.1(5) . . ?
C43 C42 C41 120.3(5) . . ?
C42 C43 C44 120.9(5) . . ?
C39 C44 C43 119.1(5) . . ?
O1 C45 Ru1 179.3(3) . . ?
N5 C46 N6 111.5(3) . . ?
C48 C47 N5 111.1(4) . . ?
C47 C48 N6 105.9(4) . . ?
C50 C49 C58 122.9(4) . . ?
C50 C49 S1 116.0(3) . . ?
C58 C49 S1 121.0(3) . . ?
C49 C50 C51 119.6(4) . . ?
C52 C51 C50 120.5(4) . . ?
C51 C52 C57 121.3(4) . . ?
C54 C53 N7 122.6(4) . . ?
C54 C53 C57 119.2(4) . . ?
N7 C53 C57 118.1(4) . . ?
C53 C54 C55 120.6(4) . . ?
C56 C55 C54 122.2(5) . . ?
C55 C56 C58 119.9(4) . . ?
C52 C57 C58 119.4(4) . . ?
C52 C57 C53 121.6(4) . . ?
C58 C57 C53 118.9(4) . . ?
C56 C58 C57 118.7(4) . . ?
C56 C58 C49 125.1(4) . . ?
C57 C58 C49 116.1(4) . . ?
C61 O4 C61 180.000(2) . 3_756 ?
C61 O4 C61A 115.1(8) . 3_756 ?
C61 O4 C61A 64.9(8) 3_756 3_756 ?
C61 O4 C61A 64.9(8) . . ?
C61 O4 C61A 115.1(8) 3_756 . ?
C61A O4 C61A 180.0(6) 3_756 . ?
O4 C61 C62 115.6(18) . . ?
C62A C61A O4 120.8(15) . . ?

loop_
_geom_bond_atom_site_label_1
_geom_bond_atom_site_label_2
_geom_bond_distance
_geom_bond_site_symmetry_2
_geom_bond_publ_flag
Ru1 C45 1.834(4) . y
Ru1 N3 2.045(3) . y
Ru1 N2 2.049(3) . y
Ru1 N4 2.055(3) . y
Ru1 N1 2.056(3) . y
Ru1 N5 2.166(3) . y
S1 O3 1.410(3) . y
S1 O2 1.424(3) . y
S1 N6 1.704(3) . y
S1 C49 1.768(4) . ?
O1 C45 1.139(5) . y
N1 C4 1.367(4) . ?
N1 C1 1.374(4) . ?
N2 C6 1.370(4) . ?
N2 C9 1.378(4) . ?
N3 C14 1.368(4) . ?
N3 C11 1.383(4) . ?
N4 C19 1.368(4) . ?
N4 C16 1.376(4) . ?
N5 C46 1.310(5) . ?
N5 C47 1.364(5) . ?
N6 C46 1.359(5) . ?
N6 C48 1.369(5) . ?
N7 C53 1.426(6) . ?
N7 C59 1.450(6) . ?
N7 C60 1.458(6) . ?
C1 C20 1.396(5) . ?
C1 C2 1.441(5) . ?
C2 C3 1.345(5) . ?
C3 C4 1.439(5) . ?
C4 C5 1.403(5) . ?
C5 C6 1.402(5) . ?
C5 C21 1.493(5) . ?
C6 C7 1.450(5) . ?
C7 C8 1.352(5) . ?
C8 C9 1.440(5) . ?
C9 C10 1.395(5) . ?
C10 C11 1.395(5) . ?
C10 C27 1.498(5) . ?
C11 C12 1.441(5) . ?
C12 C13 1.339(5) . ?
C13 C14 1.437(5) . ?
C14 C15 1.406(5) . ?
C15 C16 1.398(5) . ?
C15 C33 1.494(5) . ?
C16 C17 1.438(5) . ?
C17 C18 1.347(5) . ?
C18 C19 1.444(5) . ?
C19 C20 1.395(5) . ?
C20 C39 1.505(5) . ?
C21 C22 1.376(5) . ?
C21 C26 1.385(5) . ?
C22 C23 1.382(6) . ?
C23 C24 1.369(6) . ?
C24 C25 1.368(6) . ?
C25 C26 1.385(5) . ?
C27 C28 1.381(6) . ?
C27 C32 1.385(6) . ?
C28 C29 1.393(6) . ?
C29 C30 1.359(7) . ?
C30 C31 1.364(7) . ?
C31 C32 1.393(6) . ?
C33 C38 1.379(5) . ?
C33 C34 1.389(5) . ?
C34 C35 1.382(6) . ?
C35 C36 1.372(6) . ?
C36 C37 1.365(6) . ?
C37 C38 1.389(5) . ?
C39 C40 1.377(6) . ?
C39 C44 1.387(6) . ?
C40 C41 1.383(6) . ?
C41 C42 1.354(8) . ?
C42 C43 1.346(8) . ?
C43 C44 1.411(7) . ?
C47 C48 1.338(6) . ?
C49 C50 1.347(6) . ?
C49 C58 1.436(6) . ?
C50 C51 1.407(6) . ?
C51 C52 1.357(6) . ?
C52 C57 1.413(6) . ?
C53 C54 1.358(6) . ?
C53 C57 1.444(6) . ?
C54 C55 1.399(7) . ?
C55 C56 1.353(6) . ?
C56 C58 1.414(6) . ?
C57 C58 1.431(6) . ?
O4 C61 1.366(11) . ?
O4 C61 1.366(11) 3_756 ?
O4 C61A 1.405(11) 3_756 ?
O4 C61A 1.405(11) . ?
C61 C62 1.39(2) . ?
C61A C62A 1.37(2) . ?
